data_4511263
loop_
_publ_author_name
'Li, Peng'
'Alduhaish, Osamah'
'Arman, Hadi D.'
'Wang, Hailong'
'Alfooty, Khalid'
'Chen, Banglin'

_publ_section_title
;
 Solvent Dependent Structures of Hydrogen-Bonded Organic Frameworks of
 2,6-Diaminopurine
;
_journal_issue 7
_journal_name_full 'Crystal Growth &amp; Design'
_journal_page_first 3634
_journal_paper_doi 10.1021/cg500602x
_journal_volume 14
_journal_year 2014
_chemical_formula_moiety 'C5 H6 N6, 2(C3 H7 N O)'
_chemical_formula_sum 'C11 H20 N8 O2'
_chemical_formula_weight 296.35
_chemical_name_systematic
; 
 ? 
;
_space_group_IT_number 14
_symmetry_cell_setting monoclinic
_symmetry_space_group_name_Hall '-P 2yn'
_symmetry_space_group_name_H-M 'P 1 21/n 1'
_atom_sites_solution_hydrogens geom
_atom_sites_solution_primary direct
_atom_sites_solution_secondary difmap
_audit_creation_method SHELXL-97
_cell_angle_alpha 90.00
_cell_angle_beta 105.158(4)
_cell_angle_gamma 90.00
_cell_formula_units_Z 4
_cell_length_a 13.978(4)
_cell_length_b 8.0838(19)
_cell_length_c 13.895(4)
_cell_measurement_reflns_used 7105
_cell_measurement_temperature 98(2)
_cell_measurement_theta_max 40.2
_cell_measurement_theta_min 2.5
_cell_volume 1515.4(7)
_computing_cell_refinement
;
CrystalClear-SM Expert 2.0 r5 (Rigaku, 2010)
;
_computing_data_collection
;
CrystalClear-SM Expert 2.0 r5 (Rigaku, 2010)
;
_computing_data_reduction
;
CrystalClear-SM Expert 2.0 r5 (Rigaku, 2010)
;
_computing_structure_refinement 'SHELXL-97 (Sheldrick, 1997)'
_computing_structure_solution 'SHELXS-97 (Sheldrick, 1990)'
_diffrn_ambient_temperature 298(2)
_diffrn_detector_area_resol_mean 28.5714
_diffrn_measured_fraction_theta_full 0.993
_diffrn_measured_fraction_theta_max 0.993
_diffrn_measurement_device_type
;
Saturn724 (2x2 bin mode)
;
_diffrn_measurement_method \w
_diffrn_radiation_monochromator graphite
_diffrn_radiation_source 'sealed tube'
_diffrn_radiation_type MoK\a
_diffrn_radiation_wavelength 0.71073
_diffrn_reflns_av_R_equivalents 0.0722
_diffrn_reflns_av_sigmaI/netI 0.0464
_diffrn_reflns_limit_h_max 16
_diffrn_reflns_limit_h_min -16
_diffrn_reflns_limit_k_max 9
_diffrn_reflns_limit_k_min -9
_diffrn_reflns_limit_l_max 15
_diffrn_reflns_limit_l_min -16
_diffrn_reflns_number 8040
_diffrn_reflns_theta_full 25.50
_diffrn_reflns_theta_max 25.50
_diffrn_reflns_theta_min 2.94
_diffrn_standards_decay_% <1
_diffrn_standards_interval_count 0
_diffrn_standards_number 0
_exptl_absorpt_coefficient_mu 0.095
_exptl_absorpt_correction_T_max 1.000
_exptl_absorpt_correction_T_min 0.645
_exptl_absorpt_correction_type multi-scan
_exptl_absorpt_process_details 'ABSCOR (Higashi, 1995)'
_exptl_crystal_colour colourless
_exptl_crystal_density_diffrn 1.299
_exptl_crystal_density_method 'not measured'
_exptl_crystal_description chunk
_exptl_crystal_F_000 632
_exptl_crystal_size_max 0.35
_exptl_crystal_size_mid 0.32
_exptl_crystal_size_min 0.15
_refine_diff_density_max 0.539
_refine_diff_density_min -0.276
_refine_diff_density_rms 0.062
_refine_ls_extinction_method none
_refine_ls_goodness_of_fit_ref 0.992
_refine_ls_hydrogen_treatment mixed
_refine_ls_matrix_type full
_refine_ls_number_parameters 250
_refine_ls_number_reflns 2807
_refine_ls_number_restraints 0
_refine_ls_restrained_S_all 0.992
_refine_ls_R_factor_all 0.0630
_refine_ls_R_factor_gt 0.0577
_refine_ls_shift/su_max 0.000
_refine_ls_shift/su_mean 0.000
_refine_ls_structure_factor_coef Fsqd
_refine_ls_weighting_details 'calc w=1/[\s^2^(Fo^2^)+(0.0400P)^2^+2.2000P] where P=(Fo^2^+2Fc^2^)/3'
_refine_ls_weighting_scheme calc
_refine_ls_wR_factor_gt 0.1309
_refine_ls_wR_factor_ref 0.1344
_reflns_number_gt 2511
_reflns_number_total 2807
_reflns_threshold_expression >2sigma(I)
_cod_data_source_file cg500602x_si_002.cif
_cod_data_source_block DAP-DMF
_cod_depositor_comments 'Adding full bibliography for 4511263--4511265.cif.'
_cod_original_sg_symbol_H-M P2(1)/n
_cod_database_code 4511263

loop_
_symmetry_equiv_pos_as_xyz
'x, y, z'
'-x+1/2, y+1/2, -z+1/2'
'-x, -y, -z'
'x-1/2, -y-1/2, z-1/2'

loop_
_atom_site_label
_atom_site_type_symbol
_atom_site_fract_x
_atom_site_fract_y
_atom_site_fract_z
_atom_site_U_iso_or_equiv
_atom_site_adp_type
_atom_site_occupancy
_atom_site_symmetry_multiplicity
_atom_site_calc_flag
N3 N 0.77964(13) 0.6648(2) 0.13881(13) 0.0188(4) Uani 1 1 d
N2 N 0.87863(13) 0.2340(2) 0.17782(13) 0.0202(4) Uani 1 1 d
N4 N 0.90420(13) 0.6108(2) 0.04972(13) 0.0189(4) Uani 1 1 d
C2 C 0.85336(15) 0.3982(2) 0.15141(15) 0.0177(4) Uani 1 1 d
C4 C 0.83601(15) 0.7053(2) 0.07619(15) 0.0191(4) Uani 1 1 d
N1 N 0.97104(13) 0.3318(2) 0.08020(13) 0.0196(4) Uani 1 1 d
N5 N 0.72937(14) 0.4718(2) 0.23808(14) 0.0217(4) Uani 1 1 d
C3 C 0.78641(15) 0.5100(2) 0.17715(15) 0.0180(4) Uani 1 1 d
C6 C 0.90964(15) 0.4583(2) 0.09068(15) 0.0176(4) Uani 1 1 d
N6 N 0.82137(16) 0.8591(2) 0.03642(16) 0.0274(5) Uani 1 1 d
C1 C 0.94856(16) 0.2009(2) 0.13323(16) 0.0203(4) Uani 1 1 d
O2 O 0.11476(12) 0.92651(19) 0.11630(12) 0.0289(4) Uani 1 1 d
N8 N 0.19743(14) 0.6820(2) 0.16105(14) 0.0271(4) Uani 1 1 d
C10 C 0.17582(17) 0.8214(3) 0.10735(17) 0.0258(5) Uani 1 1 d
C12 C 0.2734(2) 0.5689(3) 0.1460(2) 0.0383(6) Uani 1 1 d
C11 C 0.1464(2) 0.6384(3) 0.2360(2) 0.0361(6) Uani 1 1 d
N7 N 0.51796(14) 0.2337(2) 0.01125(14) 0.0262(4) Uani 1 1 d
C7 C 0.60281(18) 0.1602(3) 0.0552(2) 0.0313(5) Uani 1 1 d
O1 O 0.65452(13) 0.0837(2) 0.00989(15) 0.0407(5) Uani 1 1 d
C8 C 0.4770(2) 0.2270(3) -0.0964(2) 0.0346(6) Uani 1 1 d
C9 C 0.4564(2) 0.3114(4) 0.0684(2) 0.0429(7) Uani 1 1 d
H7A H 0.618(2) 0.176(4) 0.130(2) 0.051 Uiso 1 1 d
H1A H 1.012(2) 0.331(4) 0.041(2) 0.051 Uiso 1 1 d
H10A H 0.220(2) 0.836(4) 0.057(2) 0.051 Uiso 1 1 d
H2A H 0.984(2) 0.098(4) 0.137(2) 0.051 Uiso 1 1 d
H6B H 0.856(2) 0.893(4) -0.007(2) 0.051 Uiso 1 1 d
H12A H 0.325(3) 0.559(4) 0.210(3) 0.064 Uiso 1 1 d
H5A H 0.690(2) 0.558(4) 0.255(2) 0.051 Uiso 1 1 d
H5B H 0.740(2) 0.381(4) 0.272(2) 0.051 Uiso 1 1 d
H9A H 0.498(3) 0.314(4) 0.144(3) 0.064 Uiso 1 1 d
H6A H 0.768(2) 0.917(4) 0.041(2) 0.051 Uiso 1 1 d
H9B H 0.435(2) 0.430(5) 0.039(2) 0.064 Uiso 1 1 d
H12B H 0.301(3) 0.611(4) 0.093(3) 0.064 Uiso 1 1 d
H9C H 0.394(3) 0.246(4) 0.063(3) 0.064 Uiso 1 1 d
H12C H 0.245(3) 0.461(5) 0.127(3) 0.064 Uiso 1 1 d
H11A H 0.193(3) 0.645(4) 0.302(3) 0.064 Uiso 1 1 d
H11B H 0.087(3) 0.719(4) 0.231(2) 0.064 Uiso 1 1 d
H11C H 0.116(2) 0.527(5) 0.224(2) 0.064 Uiso 1 1 d
H8A H 0.470(3) 0.339(5) -0.127(3) 0.064 Uiso 1 1 d
H8B H 0.527(3) 0.149(4) -0.124(3) 0.064 Uiso 1 1 d
H8C H 0.405(3) 0.185(4) -0.114(3) 0.064 Uiso 1 1 d

loop_
_atom_site_aniso_label
_atom_site_aniso_U_11
_atom_site_aniso_U_22
_atom_site_aniso_U_33
_atom_site_aniso_U_23
_atom_site_aniso_U_13
_atom_site_aniso_U_12
N3 0.0258(9) 0.0119(8) 0.0252(9) 0.0007(7) 0.0182(7) 0.0007(7)
N2 0.0272(9) 0.0125(8) 0.0268(9) 0.0015(7) 0.0177(8) 0.0019(7)
N4 0.0262(9) 0.0121(8) 0.0256(9) 0.0015(7) 0.0192(8) 0.0009(7)
C2 0.0230(10) 0.0118(9) 0.0226(10) 0.0005(8) 0.0134(8) -0.0005(8)
C4 0.0244(10) 0.0133(9) 0.0249(11) -0.0007(8) 0.0161(9) -0.0012(8)
N1 0.0259(9) 0.0132(8) 0.0269(9) 0.0012(7) 0.0198(8) 0.0017(7)
N5 0.0307(10) 0.0124(8) 0.0301(10) 0.0025(7) 0.0222(8) 0.0027(7)
C3 0.0224(10) 0.0137(9) 0.0217(10) -0.0016(8) 0.0127(8) -0.0015(8)
C6 0.0227(10) 0.0125(9) 0.0218(10) -0.0010(8) 0.0134(8) -0.0001(8)
N6 0.0376(11) 0.0134(8) 0.0419(12) 0.0084(8) 0.0297(10) 0.0065(8)
C1 0.0256(11) 0.0140(9) 0.0258(11) 0.0019(8) 0.0149(9) 0.0017(8)
O2 0.0361(9) 0.0204(8) 0.0346(9) -0.0003(7) 0.0173(7) 0.0062(7)
N8 0.0341(11) 0.0221(9) 0.0277(10) 0.0028(8) 0.0128(8) 0.0052(8)
C10 0.0316(12) 0.0220(10) 0.0268(12) 0.0015(9) 0.0131(10) 0.0022(9)
C12 0.0467(16) 0.0304(13) 0.0390(15) 0.0033(12) 0.0130(13) 0.0169(12)
C11 0.0464(15) 0.0318(13) 0.0344(14) 0.0067(11) 0.0183(12) -0.0019(11)
N7 0.0265(10) 0.0270(9) 0.0293(10) 0.0006(8) 0.0146(8) 0.0038(8)
C7 0.0327(13) 0.0274(12) 0.0369(14) 0.0031(10) 0.0144(11) -0.0027(10)
O1 0.0362(10) 0.0351(10) 0.0579(12) 0.0081(9) 0.0249(9) 0.0109(8)
C8 0.0322(13) 0.0367(14) 0.0365(14) 0.0028(11) 0.0121(11) 0.0009(11)
C9 0.0455(16) 0.0406(15) 0.0533(18) -0.0044(14) 0.0323(14) 0.0049(13)

loop_
_atom_type_symbol
_atom_type_description
_atom_type_scat_dispersion_real
_atom_type_scat_dispersion_imag
_atom_type_scat_source
C C 0.0033 0.0016 'International Tables Vol C Tables 4.2.6.8 and 6.1.1.4'
H H 0.0000 0.0000 'International Tables Vol C Tables 4.2.6.8 and 6.1.1.4'
N N 0.0061 0.0033 'International Tables Vol C Tables 4.2.6.8 and 6.1.1.4'
O O 0.0106 0.0060 'International Tables Vol C Tables 4.2.6.8 and 6.1.1.4'

loop_
_geom_angle_atom_site_label_1
_geom_angle_atom_site_label_2
_geom_angle_atom_site_label_3
_geom_angle
C3 N3 C4 118.86(16)
C1 N2 C2 103.74(16)
C4 N4 C6 111.61(16)
C6 C2 N2 110.39(17)
C6 C2 C3 116.74(18)
N2 C2 C3 132.83(17)
N4 C4 N6 116.85(17)
N4 C4 N3 127.57(18)
N6 C4 N3 115.58(17)
C6 N1 C1 106.33(16)
C6 N1 H1A 127(2)
C1 N1 H1A 127(2)
C3 N5 H5A 117.3(18)
C3 N5 H5B 120(2)
H5A N5 H5B 121(3)
N5 C3 N3 117.99(17)
N5 C3 C2 123.69(18)
N3 C3 C2 118.32(17)
N4 C6 N1 127.23(17)
N4 C6 C2 126.77(17)
N1 C6 C2 105.99(17)
C4 N6 H6B 120(2)
C4 N6 H6A 119(2)
H6B N6 H6A 119(3)
N2 C1 N1 113.53(18)
N2 C1 H2A 126.0(18)
N1 C1 H2A 120.4(18)
C10 N8 C11 121.5(2)
C10 N8 C12 120.9(2)
C11 N8 C12 117.6(2)
O2 C10 N8 125.7(2)
O2 C10 H10A 122.3(17)
N8 C10 H10A 112.0(17)
N8 C12 H12A 108(2)
N8 C12 H12B 110(2)
H12A C12 H12B 111(3)
N8 C12 H12C 110(2)
H12A C12 H12C 109(3)
H12B C12 H12C 109(3)
N8 C11 H11A 109(2)
N8 C11 H11B 109.2(19)
H11A C11 H11B 111(3)
N8 C11 H11C 111.6(19)
H11A C11 H11C 111(3)
H11B C11 H11C 105(3)
C7 N7 C8 121.4(2)
C7 N7 C9 121.8(2)
C8 N7 C9 116.5(2)
O1 C7 N7 124.1(2)
O1 C7 H7A 125.9(18)
N7 C7 H7A 110.0(17)
N7 C8 H8A 112(2)
N7 C8 H8B 105.3(18)
H8A C8 H8B 112(3)
N7 C8 H8C 110.8(19)
H8A C8 H8C 103(3)
H8B C8 H8C 114(3)
N7 C9 H9A 107.3(19)
N7 C9 H9B 109.3(18)
H9A C9 H9B 113(3)
N7 C9 H9C 111(2)
H9A C9 H9C 109(3)
H9B C9 H9C 107(3)

loop_
_geom_bond_atom_site_label_1
_geom_bond_atom_site_label_2
_geom_bond_distance
N3 C3 1.353(3)
N3 C4 1.358(2)
N2 C1 1.314(3)
N2 C2 1.398(3)
N4 C4 1.345(2)
N4 C6 1.352(3)
C2 C6 1.383(3)
C2 C3 1.413(3)
C4 N6 1.355(3)
N1 C6 1.367(3)
N1 C1 1.372(3)
N1 H1A 0.89(3)
N5 C3 1.342(3)
N5 H5A 0.96(3)
N5 H5B 0.86(3)
N6 H6B 0.91(3)
N6 H6A 0.90(3)
C1 H2A 0.97(3)
O2 C10 1.233(3)
N8 C10 1.342(3)
N8 C11 1.451(3)
N8 C12 1.458(3)
C10 H10A 1.05(3)
C12 H12A 0.99(4)
C12 H12B 0.98(4)
C12 H12C 0.97(4)
C11 H11A 0.97(4)
C11 H11B 1.04(4)
C11 H11C 0.99(4)
N7 C7 1.325(3)
N7 C8 1.457(3)
N7 C9 1.457(3)
C7 O1 1.240(3)
C7 H7A 1.01(3)
C8 H8A 0.99(4)
C8 H8B 1.08(4)
C8 H8C 1.03(4)
C9 H9A 1.07(4)
C9 H9B 1.05(4)
C9 H9C 1.01(4)
